data_7013460
loop_
_publ_author_name
'Claudio Bianchini'
'Luca Gonsalvi'
'Werner Oberhauser'
'David S\'emeril'
'Peter Br\"uggeller'
'Rene Gutmann'

_publ_section_title
;
 Schulz--Flory oligomerisation of ethylene by the binuclear nickel(II)
 complex
 Ni2Cl4[cis,trans,cis-1,2,3,4-tetrakis-(diphenylphosphino)cyclobutane]
;
_journal_issue 20
_journal_name_full 'Dalton Trans.'
_journal_page_first 3869
_journal_page_last 3875
_journal_paper_doi 10.1039/b308388h
_journal_year 2003
_chemical_formula_sum 'C28 H28 Cl2 Ni P2'
_chemical_formula_weight 556.07
_chemical_name_common (NiCl2(R,R-chiraphos))
_chemical_name_systematic '[NiCl2(R,R-chiraphos)]'
_space_group_IT_number 4
_symmetry_cell_setting monoclinic
_symmetry_space_group_name_Hall 'P 2yb'
_symmetry_space_group_name_H-M 'P 1 21 1'
_atom_sites_solution_hydrogens geom
_atom_sites_solution_primary direct
_atom_sites_solution_secondary difmap
_audit_creation_method SHELXL-97
_cell_angle_alpha 90.000
_cell_angle_beta 102.218(1)
_cell_angle_gamma 90.000
_cell_formula_units_Z 2
_cell_length_a 7.7509(1)
_cell_length_b 17.4206(2)
_cell_length_c 9.7140(5)
_cell_measurement_reflns_used 28362
_cell_measurement_temperature 243(2)
_cell_measurement_theta_max 27.485
_cell_measurement_theta_min 0.998
_cell_volume 1281.93(7)
_computing_cell_refinement 'Denzo and Scalepack'
_computing_data_collection 'Kappa CCD'
_computing_data_reduction 'Denzo and Scalepack'
_computing_molecular_graphics 'SHELXTL PLUS'
_computing_publication_material 'SHELXTL PLUS'
_computing_structure_refinement 'SHELXL-97 (Sheldrick, 1997)'
_computing_structure_solution 'SHELXS-97 (Sheldrick, 1990)'
_diffrn_ambient_temperature 243(2)
_diffrn_measurement_device_type 'Kappa CCD'
_diffrn_measurement_method 'phi- and omega-scans'
_diffrn_radiation_monochromator graphite
_diffrn_radiation_source 'fine-focus sealed tube'
_diffrn_radiation_type MoK\a
_diffrn_radiation_wavelength 0.71073
_diffrn_reflns_av_R_equivalents 0.0250
_diffrn_reflns_av_sigmaI/netI 0.0342
_diffrn_reflns_limit_h_max 10
_diffrn_reflns_limit_h_min -10
_diffrn_reflns_limit_k_max 22
_diffrn_reflns_limit_k_min -22
_diffrn_reflns_limit_l_max 12
_diffrn_reflns_limit_l_min -12
_diffrn_reflns_number 11313
_diffrn_reflns_theta_full 27.48
_diffrn_reflns_theta_max 27.48
_diffrn_reflns_theta_min 2.15
_diffrn_standards_decay_% 0
_exptl_absorpt_coefficient_mu 1.105
_exptl_absorpt_correction_T_max 1.000
_exptl_absorpt_correction_T_min 0.812
_exptl_absorpt_correction_type Sortav
_exptl_crystal_colour orange
_exptl_crystal_density_diffrn 1.440
_exptl_crystal_density_method 'not measured'
_exptl_crystal_description prism
_exptl_crystal_F_000 576
_exptl_crystal_size_max 0.29
_exptl_crystal_size_mid 0.20
_exptl_crystal_size_min 0.10
_refine_diff_density_max 0.110
_refine_diff_density_min -0.140
_refine_diff_density_rms 0.030
_refine_ls_abs_structure_details 'Flack H D (1983), Acta Cryst. A39, 876-881'
_refine_ls_abs_structure_Flack -0.011(9)
_refine_ls_extinction_method none
_refine_ls_goodness_of_fit_ref 1.025
_refine_ls_hydrogen_treatment mixed
_refine_ls_matrix_type full
_refine_ls_number_parameters 300
_refine_ls_number_reflns 4411
_refine_ls_number_restraints 1
_refine_ls_restrained_S_all 1.025
_refine_ls_R_factor_all 0.0299
_refine_ls_R_factor_gt 0.0165
_refine_ls_shift/su_max 0.001
_refine_ls_shift/su_mean 0.000
_refine_ls_structure_factor_coef Fsqd
_refine_ls_weighting_details 'calc w=1/[\s^2^(Fo^2^)+(0.0241P)^2^+0.1553P] where P=(Fo^2^+2Fc^2^)/3'
_refine_ls_weighting_scheme calc
_refine_ls_wR_factor_gt 0.0434
_refine_ls_wR_factor_ref 0.0530
_reflns_number_gt 2756
_reflns_number_total 4411
_reflns_threshold_expression >3sigma(I)
_cod_data_source_file b308388h.txt
_cod_data_source_block '[NiCl2(R,R-chiraphos)]'
_cod_original_sg_symbol_H-M P2(1)
_cod_database_code 7013460
_diffrn_measured_fraction 0.994

loop_
_symmetry_equiv_pos_as_xyz
'x, y, z'
'-x, y+1/2, -z'

loop_
_atom_site_label
_atom_site_type_symbol
_atom_site_fract_x
_atom_site_fract_y
_atom_site_fract_z
_atom_site_U_iso_or_equiv
_atom_site_adp_type
_atom_site_occupancy
_atom_site_symmetry_multiplicity
_atom_site_calc_flag
_atom_site_refinement_flags
_atom_site_disorder_assembly
_atom_site_disorder_group
Ni1 Ni 0.29010(4) 0.335050(18) 0.75202(3) 0.02647(8) Uani 1 1 d . . .
Cl1 Cl 0.11060(8) 0.27905(4) 0.87051(7) 0.03698(16) Uani 1 1 d . . .
Cl2 Cl 0.16412(9) 0.44720(4) 0.74416(8) 0.04654(19) Uani 1 1 d . . .
P1 P 0.42556(8) 0.22812(4) 0.75564(7) 0.02778(15) Uani 1 1 d . . .
P2 P 0.48365(8) 0.38137(4) 0.64507(7) 0.02734(15) Uani 1 1 d . . .
C1 C 0.5800(3) 0.23197(15) 0.6342(3) 0.0313(6) Uani 1 1 d . . .
H1 H 0.5082 0.2295 0.5383 0.047 Uiso 1 1 calc R . .
C1A C 0.7119(4) 0.16532(16) 0.6493(3) 0.0429(7) Uani 1 1 d . . .
H1AA H 0.7707 0.1660 0.5717 0.064 Uiso 1 1 calc R . .
H1AB H 0.6502 0.1176 0.6497 0.064 Uiso 1 1 calc R . .
H1AC H 0.7976 0.1707 0.7360 0.064 Uiso 1 1 calc R . .
C2 C 0.6653(3) 0.31172(14) 0.6518(3) 0.0305(6) Uani 1 1 d . . .
H2 H 0.7392 0.3140 0.7469 0.046 Uiso 1 1 calc R . .
C2A C 0.7855(3) 0.32743(19) 0.5488(3) 0.0405(6) Uani 1 1 d . . .
H2AA H 0.8856 0.2937 0.5691 0.061 Uiso 1 1 calc R . .
H2AB H 0.8252 0.3797 0.5584 0.061 Uiso 1 1 calc R . .
H2AC H 0.7212 0.3187 0.4542 0.061 Uiso 1 1 calc R . .
C11 C 0.5642(3) 0.21490(15) 0.9300(3) 0.0327(6) Uani 1 1 d . . .
C12 C 0.5951(3) 0.27828(18) 1.0173(3) 0.0406(6) Uani 1 1 d . . .
H12A H 0.5373 0.3242 0.9883 0.049 Uiso 1 1 calc R . .
C13 C 0.7104(4) 0.2747(2) 1.1469(3) 0.0512(7) Uani 1 1 d . . .
H13A H 0.7311 0.3181 1.2036 0.061 Uiso 1 1 calc R . .
C14 C 0.7933(4) 0.2077(2) 1.1915(3) 0.0572(9) Uani 1 1 d . . .
H14A H 0.8716 0.2055 1.2783 0.069 Uiso 1 1 calc R . .
C15 C 0.7618(4) 0.1427(2) 1.1084(3) 0.0574(9) Uani 1 1 d . . .
H15A H 0.8161 0.0965 1.1404 0.069 Uiso 1 1 calc R . .
C16 C 0.6484(4) 0.14657(17) 0.9764(3) 0.0455(7) Uani 1 1 d . . .
H16A H 0.6292 0.1032 0.9194 0.055 Uiso 1 1 calc R . .
C21 C 0.2893(3) 0.14392(14) 0.7030(3) 0.0315(6) Uani 1 1 d . . .
C22 C 0.2175(3) 0.13299(15) 0.5608(3) 0.0370(6) Uani 1 1 d . . .
H22A H 0.2468 0.1665 0.4948 0.044 Uiso 1 1 calc R . .
C23 C 0.1030(4) 0.07283(17) 0.5166(3) 0.0443(7) Uani 1 1 d . . .
H23A H 0.0553 0.0661 0.4212 0.053 Uiso 1 1 calc R . .
C24 C 0.0595(4) 0.02287(17) 0.6134(3) 0.0493(8) Uani 1 1 d . . .
H24A H -0.0162 -0.0181 0.5837 0.059 Uiso 1 1 calc R . .
C25 C 0.1283(4) 0.03379(18) 0.7540(3) 0.0515(8) Uani 1 1 d . . .
H25A H 0.0972 0.0004 0.8195 0.062 Uiso 1 1 calc R . .
C26 C 0.2432(4) 0.09364(16) 0.8000(3) 0.0454(7) Uani 1 1 d . . .
H26A H 0.2895 0.1002 0.8957 0.054 Uiso 1 1 calc R . .
C31 C 0.5865(3) 0.47129(15) 0.7105(3) 0.0311(6) Uani 1 1 d . . .
C32 C 0.5034(4) 0.54096(16) 0.6701(3) 0.0402(7) Uani 1 1 d . . .
H32A H 0.3967 0.5416 0.6048 0.048 Uiso 1 1 calc R . .
C33 C 0.5783(4) 0.60953(17) 0.7266(3) 0.0493(8) Uani 1 1 d . . .
H33A H 0.5214 0.6557 0.6987 0.059 Uiso 1 1 calc R . .
C34 C 0.7353(4) 0.60953(19) 0.8229(3) 0.0519(8) Uani 1 1 d . . .
H34A H 0.7850 0.6556 0.8605 0.062 Uiso 1 1 calc R . .
C35 C 0.8196(4) 0.5408(2) 0.8640(3) 0.0510(8) Uani 1 1 d . . .
H35A H 0.9263 0.5409 0.9293 0.061 Uiso 1 1 calc R . .
C36 C 0.7473(3) 0.47201(17) 0.8092(3) 0.0386(6) Uani 1 1 d . . .
H36A H 0.8052 0.4261 0.8378 0.046 Uiso 1 1 calc R . .
C41 C 0.3929(3) 0.39449(14) 0.4576(3) 0.0300(6) Uani 1 1 d . . .
C42 C 0.2466(3) 0.35154(16) 0.3928(3) 0.0390(7) Uani 1 1 d . . .
H42A H 0.1885 0.3210 0.4472 0.047 Uiso 1 1 calc R . .
C43 C 0.1872(4) 0.35385(18) 0.2490(3) 0.0497(9) Uani 1 1 d . . .
H43A H 0.0919 0.3236 0.2064 0.060 Uiso 1 1 calc R . .
C44 C 0.2687(4) 0.40088(18) 0.1681(3) 0.0495(8) Uani 1 1 d . . .
H44A H 0.2267 0.4032 0.0711 0.059 Uiso 1 1 calc R . .
C45 C 0.4111(4) 0.44419(16) 0.2300(3) 0.0454(7) Uani 1 1 d . . .
H45A H 0.4663 0.4757 0.1750 0.054 Uiso 1 1 calc R . .
C46 C 0.4731(4) 0.44125(16) 0.3739(3) 0.0403(7) Uani 1 1 d . . .
H46A H 0.5698 0.4710 0.4154 0.048 Uiso 1 1 calc R . .

loop_
_atom_site_aniso_label
_atom_site_aniso_U_11
_atom_site_aniso_U_22
_atom_site_aniso_U_33
_atom_site_aniso_U_23
_atom_site_aniso_U_13
_atom_site_aniso_U_12
Ni1 0.02416(13) 0.02437(16) 0.03078(16) -0.00101(14) 0.00562(11) 0.00034(13)
Cl1 0.0342(3) 0.0372(4) 0.0423(4) -0.0004(3) 0.0143(3) -0.0034(3)
Cl2 0.0373(3) 0.0292(4) 0.0762(5) 0.0051(3) 0.0190(3) 0.0077(3)
P1 0.0282(3) 0.0235(4) 0.0322(4) -0.0025(3) 0.0077(3) -0.0008(3)
P2 0.0263(3) 0.0245(3) 0.0305(4) 0.0001(3) 0.0045(3) -0.0019(3)
C1 0.0321(13) 0.0299(14) 0.0332(14) -0.0049(12) 0.0099(11) 0.0014(12)
C1A 0.0422(15) 0.0329(17) 0.0581(18) -0.0070(14) 0.0208(13) 0.0028(13)
C2 0.0296(13) 0.0305(15) 0.0310(13) 0.0012(10) 0.0058(10) 0.0010(10)
C2A 0.0337(13) 0.0464(18) 0.0443(15) -0.0004(15) 0.0152(11) -0.0044(14)
C11 0.0301(13) 0.0319(16) 0.0370(15) 0.0050(12) 0.0092(11) -0.0001(11)
C12 0.0416(14) 0.0381(16) 0.0403(16) -0.0012(13) 0.0044(12) 0.0046(13)
C13 0.0531(17) 0.058(2) 0.0375(16) -0.0029(15) -0.0015(14) -0.0044(17)
C14 0.0467(18) 0.072(3) 0.0477(19) 0.0121(18) -0.0006(14) -0.0003(17)
C15 0.0435(16) 0.063(2) 0.065(2) 0.0324(19) 0.0097(16) 0.0176(16)
C16 0.0513(16) 0.0331(17) 0.0547(18) 0.0061(14) 0.0168(14) 0.0033(13)
C21 0.0309(13) 0.0236(14) 0.0415(15) -0.0086(11) 0.0106(11) -0.0034(11)
C22 0.0377(14) 0.0293(15) 0.0457(17) -0.0030(12) 0.0125(12) -0.0030(11)
C23 0.0412(15) 0.0418(18) 0.0479(18) -0.0141(14) 0.0048(13) -0.0018(13)
C24 0.0410(16) 0.0373(18) 0.071(2) -0.0163(15) 0.0153(15) -0.0151(14)
C25 0.0574(19) 0.0382(18) 0.062(2) 0.0006(15) 0.0199(16) -0.0186(15)
C26 0.0535(17) 0.0389(18) 0.0462(17) -0.0033(14) 0.0163(14) -0.0103(15)
C31 0.0344(13) 0.0292(15) 0.0311(14) -0.0048(11) 0.0100(11) -0.0039(11)
C32 0.0439(15) 0.0332(17) 0.0467(17) -0.0028(13) 0.0171(13) -0.0047(13)
C33 0.066(2) 0.0278(16) 0.063(2) -0.0036(14) 0.0343(17) -0.0040(15)
C34 0.064(2) 0.042(2) 0.060(2) -0.0248(16) 0.0349(17) -0.0287(17)
C35 0.0514(18) 0.060(2) 0.0445(18) -0.0189(16) 0.0158(14) -0.0189(17)
C36 0.0408(15) 0.0395(17) 0.0370(16) -0.0068(13) 0.0117(12) -0.0053(13)
C41 0.0309(13) 0.0250(14) 0.0324(14) -0.0024(10) 0.0027(11) 0.0004(10)
C42 0.0348(13) 0.0375(18) 0.0434(15) -0.0015(12) 0.0053(11) -0.0021(12)
C43 0.0443(16) 0.051(2) 0.0466(17) -0.0145(14) -0.0057(13) -0.0020(14)
C44 0.069(2) 0.0429(19) 0.0317(16) -0.0014(14) -0.0017(15) 0.0094(15)
C45 0.0640(19) 0.0350(17) 0.0371(17) 0.0069(13) 0.0103(14) 0.0004(15)
C46 0.0493(16) 0.0307(16) 0.0399(17) 0.0013(12) 0.0075(13) -0.0082(13)

loop_
_atom_type_symbol
_atom_type_description
_atom_type_scat_dispersion_real
_atom_type_scat_dispersion_imag
_atom_type_scat_source
C C 0.0033 0.0016 'International Tables Vol C Tables 4.2.6.8 and 6.1.1.4'
H H 0.0000 0.0000 'International Tables Vol C Tables 4.2.6.8 and 6.1.1.4'
P P 0.1023 0.0942 'International Tables Vol C Tables 4.2.6.8 and 6.1.1.4'
Cl Cl 0.1484 0.1585 'International Tables Vol C Tables 4.2.6.8 and 6.1.1.4'
Ni Ni 0.3393 1.1124 'International Tables Vol C Tables 4.2.6.8 and 6.1.1.4'

loop_
_geom_angle_atom_site_label_1
_geom_angle_atom_site_label_2
_geom_angle_atom_site_label_3
_geom_angle
_geom_angle_site_symmetry_1
_geom_angle_site_symmetry_3
_geom_angle_publ_flag
P1 Ni1 P2 86.82(3) . . ?
P1 Ni1 Cl2 176.77(3) . . ?
P2 Ni1 Cl2 89.99(3) . . ?
P1 Ni1 Cl1 88.16(3) . . ?
P2 Ni1 Cl1 174.46(3) . . ?
Cl2 Ni1 Cl1 95.00(3) . . ?
C21 P1 C11 110.73(12) . . ?
C21 P1 C1 105.41(11) . . ?
C11 P1 C1 105.28(11) . . ?
C21 P1 Ni1 116.44(8) . . ?
C11 P1 Ni1 108.52(9) . . ?
C1 P1 Ni1 109.88(9) . . ?
C31 P2 C41 106.89(12) . . ?
C31 P2 C2 106.26(12) . . ?
C41 P2 C2 104.33(11) . . ?
C31 P2 Ni1 117.03(8) . . ?
C41 P2 Ni1 111.58(9) . . ?
C2 P2 Ni1 109.88(8) . . ?
C2 C1 C1A 114.35(19) . . ?
C2 C1 P1 106.51(16) . . ?
C1A C1 P1 114.83(19) . . ?
C2A C2 C1 113.5(2) . . ?
C2A C2 P2 115.11(18) . . ?
C1 C2 P2 106.47(15) . . ?
C12 C11 C16 118.5(2) . . ?
C12 C11 P1 117.5(2) . . ?
C16 C11 P1 123.8(2) . . ?
C11 C12 C13 121.2(3) . . ?
C14 C13 C12 120.0(3) . . ?
C13 C14 C15 120.3(3) . . ?
C14 C15 C16 119.7(3) . . ?
C11 C16 C15 120.2(3) . . ?
C26 C21 C22 118.9(2) . . ?
C26 C21 P1 122.4(2) . . ?
C22 C21 P1 118.52(19) . . ?
C23 C22 C21 120.6(3) . . ?
C24 C23 C22 120.1(3) . . ?
C25 C24 C23 119.6(3) . . ?
C24 C25 C26 121.0(3) . . ?
C25 C26 C21 119.8(3) . . ?
C32 C31 C36 118.4(2) . . ?
C32 C31 P2 120.8(2) . . ?
C36 C31 P2 120.6(2) . . ?
C33 C32 C31 120.6(3) . . ?
C34 C33 C32 120.4(3) . . ?
C33 C34 C35 119.7(3) . . ?
C36 C35 C34 120.8(3) . . ?
C35 C36 C31 120.0(3) . . ?
C46 C41 C42 118.3(2) . . ?
C46 C41 P2 122.21(19) . . ?
C42 C41 P2 119.3(2) . . ?
C43 C42 C41 120.6(3) . . ?
C42 C43 C44 120.1(3) . . ?
C45 C44 C43 120.2(3) . . ?
C44 C45 C46 120.0(3) . . ?
C45 C46 C41 120.8(3) . . ?

loop_
_geom_bond_atom_site_label_1
_geom_bond_atom_site_label_2
_geom_bond_distance
_geom_bond_site_symmetry_2
_geom_bond_publ_flag
Ni1 P1 2.1350(8) . ?
Ni1 P2 2.1542(8) . ?
Ni1 Cl2 2.1783(8) . ?
Ni1 Cl1 2.2115(8) . ?
P1 C21 1.817(2) . ?
P1 C11 1.818(3) . ?
P1 C1 1.851(2) . ?
P2 C31 1.811(3) . ?
P2 C41 1.822(3) . ?
P2 C2 1.849(2) . ?
C1 C2 1.533(3) . ?
C1 C1A 1.534(4) . ?
C2 C2A 1.529(3) . ?
C11 C12 1.382(4) . ?
C11 C16 1.386(4) . ?
C12 C13 1.383(4) . ?
C13 C14 1.359(5) . ?
C14 C15 1.382(5) . ?
C15 C16 1.394(4) . ?
C21 C26 1.388(4) . ?
C21 C22 1.388(4) . ?
C22 C23 1.382(4) . ?
C23 C24 1.375(4) . ?
C24 C25 1.370(4) . ?
C25 C26 1.383(4) . ?
C31 C32 1.391(4) . ?
C31 C36 1.402(4) . ?
C32 C33 1.389(4) . ?
C33 C34 1.369(4) . ?
C34 C35 1.382(5) . ?
C35 C36 1.381(4) . ?
C41 C46 1.388(4) . ?
C41 C42 1.393(3) . ?
C42 C43 1.376(4) . ?
C43 C44 1.378(4) . ?
C44 C45 1.367(4) . ?
C45 C46 1.380(4) . ?

loop_
_geom_torsion_atom_site_label_1
_geom_torsion_atom_site_label_2
_geom_torsion_atom_site_label_3
_geom_torsion_atom_site_label_4
_geom_torsion
_geom_torsion_site_symmetry_1
_geom_torsion_site_symmetry_2
_geom_torsion_site_symmetry_3
_geom_torsion_site_symmetry_4
_geom_torsion_publ_flag
P2 Ni1 P1 C21 -133.38(10) . . . . ?
Cl2 Ni1 P1 C21 -142.8(6) . . . . ?
Cl1 Ni1 P1 C21 48.96(10) . . . . ?
P2 Ni1 P1 C11 100.93(9) . . . . ?
Cl2 Ni1 P1 C11 91.5(6) . . . . ?
Cl1 Ni1 P1 C11 -76.74(9) . . . . ?
P2 Ni1 P1 C1 -13.69(9) . . . . ?
Cl2 Ni1 P1 C1 -23.1(6) . . . . ?
Cl1 Ni1 P1 C1 168.65(9) . . . . ?
P1 Ni1 P2 C31 -132.06(10) . . . . ?
Cl2 Ni1 P2 C31 47.41(10) . . . . ?
Cl1 Ni1 P2 C31 -107.1(3) . . . . ?
P1 Ni1 P2 C41 104.40(9) . . . . ?
Cl2 Ni1 P2 C41 -76.13(9) . . . . ?
Cl1 Ni1 P2 C41 129.4(3) . . . . ?
P1 Ni1 P2 C2 -10.82(9) . . . . ?
Cl2 Ni1 P2 C2 168.65(9) . . . . ?
Cl1 Ni1 P2 C2 14.2(3) . . . . ?
C21 P1 C1 C2 166.61(16) . . . . ?
C11 P1 C1 C2 -76.27(18) . . . . ?
Ni1 P1 C1 C2 40.40(17) . . . . ?
C21 P1 C1 C1A -65.7(2) . . . . ?
C11 P1 C1 C1A 51.4(2) . . . . ?
Ni1 P1 C1 C1A 168.07(16) . . . . ?
C1A C1 C2 C2A 57.2(3) . . . . ?
P1 C1 C2 C2A -174.83(17) . . . . ?
C1A C1 C2 P2 -175.15(18) . . . . ?
P1 C1 C2 P2 -47.20(18) . . . . ?
C31 P2 C2 C2A -67.8(2) . . . . ?
C41 P2 C2 C2A 44.9(2) . . . . ?
Ni1 P2 C2 C2A 164.65(17) . . . . ?
C31 P2 C2 C1 165.51(16) . . . . ?
C41 P2 C2 C1 -81.73(18) . . . . ?
Ni1 P2 C2 C1 38.01(17) . . . . ?
C21 P1 C11 C12 -143.79(19) . . . . ?
C1 P1 C11 C12 102.8(2) . . . . ?
Ni1 P1 C11 C12 -14.8(2) . . . . ?
C21 P1 C11 C16 40.2(2) . . . . ?
C1 P1 C11 C16 -73.2(2) . . . . ?
Ni1 P1 C11 C16 169.20(19) . . . . ?
C16 C11 C12 C13 1.5(4) . . . . ?
P1 C11 C12 C13 -174.7(2) . . . . ?
C11 C12 C13 C14 -1.1(4) . . . . ?
C12 C13 C14 C15 -0.6(5) . . . . ?
C13 C14 C15 C16 1.9(5) . . . . ?
C12 C11 C16 C15 -0.2(4) . . . . ?
P1 C11 C16 C15 175.8(2) . . . . ?
C14 C15 C16 C11 -1.5(4) . . . . ?
C11 P1 C21 C26 24.9(3) . . . . ?
C1 P1 C21 C26 138.3(2) . . . . ?
Ni1 P1 C21 C26 -99.7(2) . . . . ?
C11 P1 C21 C22 -160.26(19) . . . . ?
C1 P1 C21 C22 -46.9(2) . . . . ?
Ni1 P1 C21 C22 75.2(2) . . . . ?
C26 C21 C22 C23 -0.4(4) . . . . ?
P1 C21 C22 C23 -175.4(2) . . . . ?
C21 C22 C23 C24 -0.3(4) . . . . ?
C22 C23 C24 C25 1.0(4) . . . . ?
C23 C24 C25 C26 -1.0(5) . . . . ?
C24 C25 C26 C21 0.4(5) . . . . ?
C22 C21 C26 C25 0.3(4) . . . . ?
P1 C21 C26 C25 175.1(2) . . . . ?
C41 P2 C31 C32 43.3(2) . . . . ?
C2 P2 C31 C32 154.3(2) . . . . ?
Ni1 P2 C31 C32 -82.6(2) . . . . ?
C41 P2 C31 C36 -140.3(2) . . . . ?
C2 P2 C31 C36 -29.3(2) . . . . ?
Ni1 P2 C31 C36 93.8(2) . . . . ?
C36 C31 C32 C33 -0.1(4) . . . . ?
P2 C31 C32 C33 176.5(2) . . . . ?
C31 C32 C33 C34 0.0(4) . . . . ?
C32 C33 C34 C35 0.0(4) . . . . ?
C33 C34 C35 C36 -0.1(4) . . . . ?
C34 C35 C36 C31 0.1(4) . . . . ?
C32 C31 C36 C35 0.0(4) . . . . ?
P2 C31 C36 C35 -176.5(2) . . . . ?
C31 P2 C41 C46 33.5(3) . . . . ?
C2 P2 C41 C46 -78.9(2) . . . . ?
Ni1 P2 C41 C46 162.6(2) . . . . ?
C31 P2 C41 C42 -152.0(2) . . . . ?
C2 P2 C41 C42 95.6(2) . . . . ?
Ni1 P2 C41 C42 -22.9(2) . . . . ?
C46 C41 C42 C43 2.0(4) . . . . ?
P2 C41 C42 C43 -172.7(2) . . . . ?
C41 C42 C43 C44 -2.2(4) . . . . ?
C42 C43 C44 C45 1.4(5) . . . . ?
C43 C44 C45 C46 -0.4(5) . . . . ?
C44 C45 C46 C41 0.2(4) . . . . ?
C42 C41 C46 C45 -1.0(4) . . . . ?
P2 C41 C46 C45 173.6(2) . . . . ?
